data_7113832
loop_
_publ_author_name
'W\"orl, Stefan'
'Hellwinkel, Dieter'
'Pritzkow, Hans'
'Kr\"amer, Roland'

_publ_section_title
;
 Redox-triggered on/off coordination of a bridgehead nitrogen donor in a
 tripodal iron complex
;
_journal_coden_ASTM CHCOFS
_journal_issue 19
_journal_name_full
;
 Chemical Communications (Cambridge, United Kingdom)
;
_journal_page_first 2506
_journal_page_last 2507
_journal_paper_doi 10.1039/b307277k
_journal_year 2003
_chemical_formula_moiety 'C21 H18 Fe N O9, 5(H2 O)'
_chemical_formula_sum 'C21 H28 Fe N O14'
_chemical_formula_weight 574.29
_space_group_IT_number 2
_symmetry_cell_setting triclinic
_symmetry_space_group_name_Hall '-P 1'
_symmetry_space_group_name_H-M 'P -1'
_atom_sites_solution_hydrogens difmap
_atom_sites_solution_primary direct
_atom_sites_solution_secondary difmap
_audit_creation_method SHELXL-97
_cell_angle_alpha 74.869(2)
_cell_angle_beta 81.900(2)
_cell_angle_gamma 75.801(2)
_cell_formula_units_Z 2
_cell_length_a 8.5867(10)
_cell_length_b 10.2031(12)
_cell_length_c 15.4545(18)
_cell_measurement_temperature 190(2)
_cell_volume 1262.8(3)
_computing_cell_refinement 'Bruker SAINT'
_computing_data_collection 'Bruker SMART'
_computing_data_reduction 'Bruker SAINT'
_computing_molecular_graphics 'Bruker SHELXTL'
_computing_publication_material 'SHELXL-97 (Sheldrick, 1997)'
_computing_structure_refinement 'SHELXL-97 (Sheldrick, 1997)'
_computing_structure_solution 'SHELXS-97 (Sheldrick, 1990)'
_diffrn_ambient_temperature 190(2)
_diffrn_measured_fraction_theta_full 0.947
_diffrn_measured_fraction_theta_max 0.947
_diffrn_measurement_device_type 'CCD area detector'
_diffrn_measurement_method omega-scans
_diffrn_radiation_monochromator graphite
_diffrn_radiation_source 'fine-focus sealed tube'
_diffrn_radiation_type MoK\a
_diffrn_radiation_wavelength 0.71073
_diffrn_reflns_av_R_equivalents 0.0333
_diffrn_reflns_av_sigmaI/netI 0.0353
_diffrn_reflns_limit_h_max 12
_diffrn_reflns_limit_h_min -12
_diffrn_reflns_limit_k_max 14
_diffrn_reflns_limit_k_min -14
_diffrn_reflns_limit_l_max 23
_diffrn_reflns_limit_l_min 0
_diffrn_reflns_number 22077
_diffrn_reflns_theta_full 32.05
_diffrn_reflns_theta_max 32.05
_diffrn_reflns_theta_min 2.12
_exptl_absorpt_coefficient_mu 0.669
_exptl_absorpt_correction_T_max 1.0000
_exptl_absorpt_correction_T_min 0.8482
_exptl_absorpt_correction_type multi-scan
_exptl_absorpt_process_details SADABS
_exptl_crystal_colour brown
_exptl_crystal_density_diffrn 1.510
_exptl_crystal_density_method 'not measured'
_exptl_crystal_description plate
_exptl_crystal_F_000 598
_exptl_crystal_size_max 0.36
_exptl_crystal_size_mid 0.23
_exptl_crystal_size_min 0.08
_refine_diff_density_max 0.819
_refine_diff_density_min -0.450
_refine_diff_density_rms 0.067
_refine_ls_extinction_method none
_refine_ls_goodness_of_fit_ref 1.053
_refine_ls_hydrogen_treatment refall
_refine_ls_matrix_type full
_refine_ls_number_parameters 446
_refine_ls_number_reflns 8334
_refine_ls_number_restraints 0
_refine_ls_restrained_S_all 1.053
_refine_ls_R_factor_all 0.0443
_refine_ls_R_factor_gt 0.0352
_refine_ls_shift/su_max 0.008
_refine_ls_shift/su_mean 0.000
_refine_ls_structure_factor_coef Fsqd
_refine_ls_weighting_details 'calc w==1/[\s^2^(Fo^2^)+(0.0467P)^2^+0.5263P] where P==(Fo^2^+2Fc^2^)/3'
_refine_ls_weighting_scheme calc
_refine_ls_wR_factor_gt 0.0929
_refine_ls_wR_factor_ref 0.0990
_reflns_number_gt 7092
_reflns_number_total 8334
_reflns_threshold_expression >2sigma(I)
_cod_duplicate_entry 7104817
_cod_data_source_file b307277k.txt
_cod_data_source_block sw08
_cod_depositor_comments
;
The following automatic conversions were performed:

'_symmetry_cell_setting' value 'Triclinic' changed to 'triclinic'
according to
/usr/data/users/saulius/automatic-downloads/retrospective/RSC/lib/dictionaries/cif_core.dic
dictionary named 'cif_core.dic' version 2.4.2 from 2011-04-26.

Automatic conversion script
Id: cif_fix_values 2281 2013-09-26 08:29:07Z andrius 
;
_cod_original_sg_symbol_H-M P-1
_cod_database_code 7113832

loop_
_symmetry_equiv_pos_as_xyz
'x, y, z'
'-x, -y, -z'

loop_
_atom_site_label
_atom_site_type_symbol
_atom_site_fract_x
_atom_site_fract_y
_atom_site_fract_z
_atom_site_U_iso_or_equiv
_atom_site_adp_type
_atom_site_occupancy
_atom_site_symmetry_multiplicity
_atom_site_calc_flag
Fe1 Fe 0.23683(2) 0.065498(19) 0.365771(12) 0.01469(6) Uani 1 1 d
O1 O 0.36597(12) -0.00511(10) 0.26968(7) 0.01845(18) Uani 1 1 d
O2 O 0.48973(16) -0.18024(14) 0.20888(10) 0.0390(3) Uani 1 1 d
O3 O 0.18821(12) 0.26299(10) 0.30939(7) 0.01921(19) Uani 1 1 d
O4 O 0.23894(16) 0.47010(11) 0.24712(8) 0.0295(2) Uani 1 1 d
O5 O 0.02868(11) 0.03298(10) 0.34855(7) 0.01900(19) Uani 1 1 d
O6 O -0.22966(12) 0.04187(11) 0.35082(7) 0.0216(2) Uani 1 1 d
O7 O 0.44945(12) 0.08048(12) 0.40449(7) 0.0225(2) Uani 1 1 d
O8 O 0.26808(14) -0.13324(12) 0.44892(8) 0.0255(2) Uani 1 1 d
O9 O 0.14980(14) 0.12407(12) 0.48284(7) 0.0233(2) Uani 1 1 d
O10 O 0.71888(14) -0.21878(13) 0.32512(8) 0.0272(2) Uani 1 1 d
O11 O 0.55799(14) -0.26393(14) 0.49334(9) 0.0292(2) Uani 1 1 d
O12 O -0.02599(16) 0.55849(13) 0.36804(8) 0.0289(2) Uani 1 1 d
O13 O -0.08546(15) 0.34080(13) 0.50902(9) 0.0290(2) Uani 1 1 d
O14 O 0.38653(19) 0.51187(17) 0.38713(12) 0.0432(3) Uani 1 1 d
N1 N 0.11215(14) 0.16877(12) 0.16204(8) 0.0172(2) Uani 1 1 d
C1 C 0.09339(16) 0.03602(14) 0.15788(9) 0.0176(2) Uani 1 1 d
C2 C 0.21507(17) -0.08473(14) 0.18158(9) 0.0182(2) Uani 1 1 d
C3 C 0.1928(2) -0.21097(15) 0.17113(10) 0.0242(3) Uani 1 1 d
C4 C 0.0505(2) -0.22062(18) 0.14288(11) 0.0307(3) Uani 1 1 d
C5 C -0.0707(2) -0.10227(19) 0.12257(11) 0.0304(3) Uani 1 1 d
C6 C -0.04903(19) 0.02593(17) 0.12829(10) 0.0239(3) Uani 1 1 d
C7 C 0.36742(18) -0.09152(14) 0.22171(9) 0.0204(3) Uani 1 1 d
C8 C 0.25577(16) 0.21313(13) 0.12332(9) 0.0173(2) Uani 1 1 d
C9 C 0.31492(16) 0.30349(14) 0.15867(9) 0.0179(2) Uani 1 1 d
C10 C 0.45104(18) 0.35197(16) 0.11487(10) 0.0236(3) Uani 1 1 d
C11 C 0.5341(2) 0.30638(18) 0.04058(11) 0.0289(3) Uani 1 1 d
C12 C 0.4779(2) 0.21395(17) 0.00737(10) 0.0277(3) Uani 1 1 d
C13 C 0.33842(19) 0.16977(16) 0.04758(9) 0.0228(3) Uani 1 1 d
C14 C 0.24250(16) 0.34949(14) 0.24293(9) 0.0187(2) Uani 1 1 d
C15 C -0.02571(16) 0.26911(14) 0.18297(9) 0.0190(2) Uani 1 1 d
C16 C -0.13292(16) 0.23610(14) 0.25850(9) 0.0186(2) Uani 1 1 d
C17 C -0.26546(18) 0.33906(16) 0.27783(12) 0.0264(3) Uani 1 1 d
C18 C -0.2901(2) 0.47342(17) 0.22464(14) 0.0334(4) Uani 1 1 d
C19 C -0.1857(2) 0.50494(16) 0.14902(14) 0.0339(4) Uani 1 1 d
C20 C -0.0560(2) 0.40382(16) 0.12803(12) 0.0274(3) Uani 1 1 d
C21 C -0.11040(15) 0.09562(14) 0.32226(9) 0.0167(2) Uani 1 1 d
H3 H 0.273(2) -0.292(2) 0.1868(13) 0.025(5) Uiso 1 1 d
H4 H 0.037(3) -0.308(2) 0.1375(14) 0.032(5) Uiso 1 1 d
H5 H -0.168(3) -0.106(2) 0.1058(15) 0.034(5) Uiso 1 1 d
H6 H -0.128(2) 0.107(2) 0.1092(13) 0.026(5) Uiso 1 1 d
H10 H 0.488(2) 0.413(2) 0.1375(13) 0.024(5) Uiso 1 1 d
H11 H 0.629(3) 0.335(2) 0.0125(15) 0.035(5) Uiso 1 1 d
H12 H 0.536(3) 0.183(2) -0.0441(15) 0.033(5) Uiso 1 1 d
H13 H 0.299(3) 0.112(2) 0.0250(15) 0.033(5) Uiso 1 1 d
H17 H -0.336(3) 0.315(2) 0.3291(15) 0.031(5) Uiso 1 1 d
H18 H -0.374(3) 0.542(2) 0.2372(16) 0.044(6) Uiso 1 1 d
H19 H -0.205(3) 0.595(2) 0.1106(15) 0.037(6) Uiso 1 1 d
H20 H 0.012(3) 0.423(2) 0.0790(15) 0.037(6) Uiso 1 1 d
H71 H 0.542(3) 0.073(3) 0.3761(17) 0.046(7) Uiso 1 1 d
H72 H 0.443(3) 0.131(2) 0.4379(16) 0.039(6) Uiso 1 1 d
H81 H 0.212(3) -0.189(2) 0.4552(15) 0.033(5) Uiso 1 1 d
H82 H 0.360(3) -0.181(3) 0.4622(17) 0.044(6) Uiso 1 1 d
H91 H 0.081(3) 0.195(3) 0.4876(17) 0.048(7) Uiso 1 1 d
H92 H 0.160(3) 0.073(3) 0.5330(18) 0.045(7) Uiso 1 1 d
H101 H 0.656(3) -0.204(3) 0.2876(18) 0.049(7) Uiso 1 1 d
H102 H 0.744(3) -0.146(3) 0.3182(17) 0.044(7) Uiso 1 1 d
H111 H 0.574(3) -0.346(3) 0.519(2) 0.060(8) Uiso 1 1 d
H112 H 0.615(4) -0.248(3) 0.440(2) 0.067(9) Uiso 1 1 d
H121 H -0.096(3) 0.613(3) 0.3443(17) 0.045(7) Uiso 1 1 d
H122 H 0.047(4) 0.536(3) 0.330(2) 0.063(9) Uiso 1 1 d
H131 H -0.056(3) 0.370(3) 0.548(2) 0.060(8) Uiso 1 1 d
H132 H -0.075(3) 0.401(3) 0.4606(18) 0.046(7) Uiso 1 1 d
H141 H 0.344(4) 0.501(4) 0.342(3) 0.090(12) Uiso 1 1 d
H142 H 0.331(5) 0.562(4) 0.408(3) 0.112(16) Uiso 1 1 d

loop_
_atom_site_aniso_label
_atom_site_aniso_U_11
_atom_site_aniso_U_22
_atom_site_aniso_U_33
_atom_site_aniso_U_23
_atom_site_aniso_U_13
_atom_site_aniso_U_12
Fe1 0.01262(9) 0.01598(9) 0.01495(9) -0.00342(6) -0.00155(6) -0.00218(6)
O1 0.0193(4) 0.0190(4) 0.0182(4) -0.0079(4) -0.0011(3) -0.0029(4)
O2 0.0340(7) 0.0379(7) 0.0493(8) -0.0294(6) -0.0187(6) 0.0136(5)
O3 0.0233(5) 0.0160(4) 0.0176(4) -0.0036(3) -0.0007(4) -0.0038(4)
O4 0.0432(7) 0.0167(5) 0.0298(6) -0.0076(4) 0.0033(5) -0.0099(5)
O5 0.0143(4) 0.0194(4) 0.0214(5) -0.0005(4) -0.0045(3) -0.0030(3)
O6 0.0141(4) 0.0256(5) 0.0232(5) -0.0030(4) 0.0001(4) -0.0047(4)
O7 0.0134(4) 0.0343(6) 0.0246(5) -0.0162(4) 0.0001(4) -0.0049(4)
O8 0.0175(5) 0.0216(5) 0.0333(6) 0.0049(4) -0.0082(4) -0.0055(4)
O9 0.0244(5) 0.0248(5) 0.0155(5) -0.0034(4) 0.0014(4) 0.0011(4)
O10 0.0232(5) 0.0262(6) 0.0320(6) -0.0078(5) -0.0063(4) -0.0017(4)
O11 0.0219(5) 0.0347(6) 0.0321(6) -0.0139(5) -0.0038(4) -0.0012(5)
O12 0.0278(6) 0.0288(6) 0.0267(6) -0.0083(5) -0.0024(5) 0.0020(5)
O13 0.0300(6) 0.0254(5) 0.0310(6) -0.0055(5) -0.0020(5) -0.0064(5)
O14 0.0375(8) 0.0410(8) 0.0521(9) -0.0190(7) -0.0075(7) 0.0007(6)
N1 0.0175(5) 0.0154(5) 0.0183(5) -0.0024(4) -0.0025(4) -0.0039(4)
C1 0.0219(6) 0.0181(6) 0.0142(5) -0.0028(4) -0.0028(4) -0.0071(5)
C2 0.0238(6) 0.0174(6) 0.0145(5) -0.0035(4) -0.0019(5) -0.0068(5)
C3 0.0343(8) 0.0189(6) 0.0209(6) -0.0052(5) -0.0005(5) -0.0092(6)
C4 0.0427(9) 0.0283(8) 0.0291(8) -0.0104(6) -0.0010(7) -0.0196(7)
C5 0.0340(8) 0.0383(9) 0.0271(7) -0.0103(6) -0.0062(6) -0.0186(7)
C6 0.0254(7) 0.0283(7) 0.0208(6) -0.0054(5) -0.0074(5) -0.0082(6)
C7 0.0244(7) 0.0190(6) 0.0178(6) -0.0055(5) -0.0045(5) -0.0020(5)
C8 0.0195(6) 0.0166(5) 0.0150(5) -0.0005(4) -0.0021(4) -0.0052(5)
C9 0.0203(6) 0.0158(5) 0.0166(6) -0.0012(4) -0.0020(4) -0.0049(5)
C10 0.0232(7) 0.0229(6) 0.0249(7) -0.0027(5) -0.0010(5) -0.0094(5)
C11 0.0261(7) 0.0316(8) 0.0278(7) -0.0037(6) 0.0049(6) -0.0113(6)
C12 0.0311(8) 0.0301(7) 0.0199(7) -0.0050(6) 0.0058(6) -0.0084(6)
C13 0.0292(7) 0.0244(7) 0.0158(6) -0.0046(5) -0.0002(5) -0.0085(6)
C14 0.0197(6) 0.0161(6) 0.0201(6) -0.0040(5) -0.0028(5) -0.0032(5)
C15 0.0179(6) 0.0160(5) 0.0223(6) -0.0013(5) -0.0072(5) -0.0025(5)
C16 0.0150(6) 0.0173(6) 0.0235(6) -0.0037(5) -0.0055(5) -0.0025(5)
C17 0.0163(6) 0.0236(7) 0.0394(9) -0.0099(6) -0.0052(6) -0.0001(5)
C18 0.0199(7) 0.0200(7) 0.0602(12) -0.0105(7) -0.0132(7) 0.0024(6)
C19 0.0268(8) 0.0164(6) 0.0551(11) 0.0034(7) -0.0187(7) -0.0023(6)
C20 0.0254(7) 0.0205(6) 0.0321(8) 0.0053(6) -0.0102(6) -0.0047(6)
C21 0.0146(5) 0.0190(6) 0.0171(6) -0.0060(5) -0.0010(4) -0.0029(4)

loop_
_atom_type_symbol
_atom_type_description
_atom_type_scat_dispersion_real
_atom_type_scat_dispersion_imag
_atom_type_scat_source
C C 0.0033 0.0016 'International Tables Vol C Tables 4.2.6.8 and 6.1.1.4'
H H 0.0000 0.0000 'International Tables Vol C Tables 4.2.6.8 and 6.1.1.4'
N N 0.0061 0.0033 'International Tables Vol C Tables 4.2.6.8 and 6.1.1.4'
O O 0.0106 0.0060 'International Tables Vol C Tables 4.2.6.8 and 6.1.1.4'
Fe Fe 0.3463 0.8444 'International Tables Vol C Tables 4.2.6.8 and 6.1.1.4'

loop_
_geom_angle_atom_site_label_1
_geom_angle_atom_site_label_2
_geom_angle_atom_site_label_3
_geom_angle
O1 Fe1 O3 100.32(4)
O1 Fe1 O5 99.38(4)
O3 Fe1 O5 95.57(4)
O1 Fe1 O9 166.18(4)
O3 Fe1 O9 85.50(4)
O5 Fe1 O9 92.45(5)
O1 Fe1 O7 85.84(4)
O3 Fe1 O7 90.98(4)
O5 Fe1 O7 170.73(4)
O9 Fe1 O7 81.51(5)
O1 Fe1 O8 90.86(5)
O3 Fe1 O8 168.69(5)
O5 Fe1 O8 84.16(4)
O9 Fe1 O8 83.22(5)
O7 Fe1 O8 88.13(5)
C7 O1 Fe1 139.40(10)
C14 O3 Fe1 139.08(9)
C21 O5 Fe1 142.54(9)
Fe1 O7 H71 129.1(17)
Fe1 O7 H72 116.7(17)
H71 O7 H72 108(2)
Fe1 O8 H81 127.6(16)
Fe1 O8 H82 121.9(17)
H81 O8 H82 105(2)
Fe1 O9 H91 125.7(18)
Fe1 O9 H92 124.7(17)
H91 O9 H92 108(2)
H101 O10 H102 104(2)
H111 O11 H112 113(3)
H121 O12 H122 110(3)
H131 O13 H132 105(2)
H141 O14 H142 110(4)
C8 N1 C1 119.59(11)
C8 N1 C15 118.99(11)
C1 N1 C15 119.38(11)
C6 C1 C2 119.42(12)
C6 C1 N1 118.89(13)
C2 C1 N1 121.69(11)
C3 C2 C1 118.82(13)
C3 C2 C7 116.01(13)
C1 C2 C7 125.12(12)
C4 C3 C2 121.41(15)
C4 C3 H3 118.8(12)
C2 C3 H3 119.6(12)
C5 C4 C3 119.35(14)
C5 C4 H4 120.4(13)
C3 C4 H4 120.2(13)
C4 C5 C6 120.50(14)
C4 C5 H5 121.3(14)
C6 C5 H5 118.2(14)
C5 C6 C1 120.39(15)
C5 C6 H6 119.5(12)
C1 C6 H6 120.0(12)
O2 C7 O1 121.76(13)
O2 C7 C2 119.54(12)
O1 C7 C2 118.69(12)
C13 C8 C9 119.10(12)
C13 C8 N1 119.93(12)
C9 C8 N1 120.95(12)
C10 C9 C8 119.06(13)
C10 C9 C14 117.18(12)
C8 C9 C14 123.74(12)
C11 C10 C9 121.38(14)
C11 C10 H10 119.8(12)
C9 C10 H10 118.8(12)
C10 C11 C12 119.30(14)
C10 C11 H11 121.8(13)
C12 C11 H11 118.9(13)
C11 C12 C13 120.02(14)
C11 C12 H12 119.0(13)
C13 C12 H12 120.9(13)
C12 C13 C8 121.02(14)
C12 C13 H13 120.6(14)
C8 C13 H13 118.4(14)
O4 C14 O3 121.54(13)
O4 C14 C9 119.06(12)
O3 C14 C9 119.40(11)
C20 C15 C16 118.72(14)
C20 C15 N1 120.00(13)
C16 C15 N1 121.27(12)
C15 C16 C17 119.44(13)
C15 C16 C21 122.97(12)
C17 C16 C21 117.57(13)
C18 C17 C16 121.04(16)
C18 C17 H17 120.9(13)
C16 C17 H17 118.1(13)
C17 C18 C19 119.34(15)
C17 C18 H18 122.0(15)
C19 C18 H18 118.7(15)
C20 C19 C18 120.32(15)
C20 C19 H19 119.6(14)
C18 C19 H19 120.1(14)
C19 C20 C15 121.08(16)
C19 C20 H20 121.2(14)
C15 C20 H20 117.7(14)
O6 C21 O5 120.47(12)
O6 C21 C16 119.42(12)
O5 C21 C16 120.09(11)

loop_
_geom_bond_atom_site_label_1
_geom_bond_atom_site_label_2
_geom_bond_distance
Fe1 O1 1.9122(10)
Fe1 O3 1.9409(10)
Fe1 O5 1.9612(10)
Fe1 O9 2.0380(11)
Fe1 O7 2.0511(10)
Fe1 O8 2.0748(11)
O1 C7 1.2884(16)
O2 C7 1.2370(18)
O3 C14 1.2825(16)
O4 C14 1.2418(16)
O5 C21 1.2754(16)
O6 C21 1.2514(16)
O7 H71 0.85(3)
O7 H72 0.81(2)
O8 H81 0.81(2)
O8 H82 0.84(3)
O9 H91 0.83(3)
O9 H92 0.82(3)
O10 H101 0.81(3)
O10 H102 0.80(3)
O11 H111 0.81(3)
O11 H112 0.89(3)
O12 H121 0.77(3)
O12 H122 0.83(3)
O13 H131 0.83(3)
O13 H132 0.84(3)
O14 H141 0.87(4)
O14 H142 0.72(4)
N1 C8 1.4171(17)
N1 C1 1.4213(16)
N1 C15 1.4229(18)
C1 C6 1.3997(19)
C1 C2 1.409(2)
C2 C3 1.3999(18)
C2 C7 1.5042(19)
C3 C4 1.388(2)
C3 H3 0.94(2)
C4 C5 1.385(3)
C4 H4 0.95(2)
C5 C6 1.392(2)
C5 H5 0.92(2)
C6 H6 0.94(2)
C8 C13 1.397(2)
C8 C9 1.4061(18)
C9 C10 1.3982(19)
C9 C14 1.5001(19)
C10 C11 1.389(2)
C10 H10 0.926(19)
C11 C12 1.390(2)
C11 H11 0.94(2)
C12 C13 1.390(2)
C12 H12 0.96(2)
C13 H13 0.91(2)
C15 C20 1.3984(19)
C15 C16 1.403(2)
C16 C17 1.403(2)
C16 C21 1.4978(19)
C17 C18 1.385(2)
C17 H17 0.95(2)
C18 C19 1.386(3)
C18 H18 0.91(2)
C19 C20 1.385(2)
C19 H19 0.94(2)
C20 H20 0.90(2)
